data_7222747
loop_
_publ_author_name
'Emmerling, F.'
'Zimper, S.'
'Roehr, C.'

_publ_section_title
;
 Neue Barium-Oxoantimonate(III): Darstellung und Kristallstruktur von Ba3
 (Sb O3)2 und Ba2 (Sb2 O5)
;
_journal_name_full
;
Zeitschrift fuer Naturforschung, Teil B. Anorganische Chemie, Organische 
Chemie (42,1987-)
;
_journal_page_first 509
_journal_page_last 512
_journal_volume 59
_journal_year 2004
_chemical_formula_sum 'Ba3 O6 Sb2'
_chemical_name_systematic 'Ba3 (Sb O3)2'
_space_group_IT_number 2
_symmetry_space_group_name_Hall '-P 1'
_symmetry_space_group_name_H-M 'P -1'
_cell_angle_alpha 74.683
_cell_angle_beta 89.71
_cell_angle_gamma 71.464
_cell_formula_units_Z 3
_cell_length_a 6.152
_cell_length_b 9.814
_cell_length_c 12.154
_cell_volume 668.523
_citation_journal_id_ASTM ZNBSEN
_cod_data_source_file Emmerling_ZNBSEN_2004_1432.cif
_cod_data_source_block Ba3O6Sb2
_cod_original_cell_volume 668.5231
_cod_database_code 7222747

loop_
_symmetry_equiv_pos_as_xyz
x,y,z
-x,-y,-z

loop_
_atom_site_label
_atom_site_type_symbol
_atom_site_fract_x
_atom_site_fract_y
_atom_site_fract_z
_atom_site_occupancy
_atom_site_U_iso_or_equiv
Ba2 Ba+2 0.1298 0.72585 0.28854 1 0.0
O6 O-2 0.335 0.293 0.161 1 0.0
Sb1 Sb+3 0.9459 0.10058 0.12259 1 0.0
O4 O-2 0.448 0.571 0.1741 1 0.0
O1 O-2 1.255 -0.044 0.1487 1 0.0
Ba5 Ba+2 0.6001 0.79145 0.05978 1 0.0
Ba4 Ba+2 0.8225 0.3952 0.29494 1 0.0
O7 O-2 0.68 0.244 0.511 1 0.0
Sb2 Sb+3 0.2537 0.50358 0.08467 1 0.0
O5 O-2 -0.016 0.5823 0.1589 1 0.0
O2 O-2 0.771 -0.036 0.1408 1 0.0
O9 O-2 0.271 0.166 0.477 1 0.0
Ba1 Ba+2 0 0 0.5 1 0.0
Ba3 Ba+2 0.4796 0.03319 0.30093 1 0.0
O3 O-2 0.925 0.107 0.2803 1 0.0
O8 O-2 0.302 0.32 0.651 1 0.0
Sb3 Sb+3 0.3444 0.33622 0.4937 1 0.0
